data_7249465
loop_
_publ_author_name
'Kwon, So Hyeon'
'Lee, Sunwoo'
'Tessarolo, Jacopo'
'Lee, Haeri'

_publ_section_title
;
 Stimuli-responsive Zn(ii) complexes showing the structural conversion and
 on/off switching of catalytic properties
;
_journal_issue 44
_journal_name_full 'RSC Advances'
_journal_page_first 32655
_journal_page_last 32660
_journal_paper_doi 10.1039/D4RA06058J
_journal_volume 14
_journal_year 2024
_chemical_formula_sum 'C28 H38 Cl2 N6 O12 Zn'
_chemical_formula_weight 786.91
_space_group_crystal_system monoclinic
_space_group_IT_number 14
_space_group_name_Hall '-P 2yn'
_space_group_name_H-M_alt 'P 1 21/n 1'
_atom_sites_solution_hydrogens mixed
_atom_sites_solution_primary dual
_audit_creation_method SHELXL-2018/3
_audit_update_record
;
2024-02-06 deposited with the CCDC.	2024-10-03 downloaded from the CCDC.
;
_cell_angle_alpha 90
_cell_angle_beta 96.936(2)
_cell_angle_gamma 90
_cell_formula_units_Z 2
_cell_length_a 7.9366(6)
_cell_length_b 19.2414(16)
_cell_length_c 11.2733(9)
_cell_measurement_reflns_used 9840
_cell_measurement_temperature 173(2)
_cell_measurement_theta_max 26.30
_cell_measurement_theta_min 2.79
_cell_volume 1709.0(2)
_computing_cell_refinement 'Bruker APEX software'
_computing_data_collection 'Bruker APEX software'
_computing_data_reduction 'Bruker APEX software'
_computing_molecular_graphics ORTEP
_computing_publication_material CIFTAB
_computing_structure_refinement SHELXL
_computing_structure_solution 'SHELXT 2018/2 (Sheldrick, 2018)'
_diffrn_ambient_temperature 173(2)
_diffrn_measured_fraction_theta_full 0.992
_diffrn_measured_fraction_theta_max 0.991
_diffrn_measurement_device_type 'CCD detector'
_diffrn_measurement_method 'phi and omega scans'
_diffrn_radiation_type MoK\a
_diffrn_radiation_wavelength 0.71073
_diffrn_reflns_av_R_equivalents 0.0821
_diffrn_reflns_av_unetI/netI 0.0286
_diffrn_reflns_Laue_measured_fraction_full 0.992
_diffrn_reflns_Laue_measured_fraction_max 0.991
_diffrn_reflns_limit_h_max 9
_diffrn_reflns_limit_h_min -9
_diffrn_reflns_limit_k_max 24
_diffrn_reflns_limit_k_min -24
_diffrn_reflns_limit_l_max 14
_diffrn_reflns_limit_l_min -14
_diffrn_reflns_number 61409
_diffrn_reflns_point_group_measured_fraction_full 0.992
_diffrn_reflns_point_group_measured_fraction_max 0.991
_diffrn_reflns_theta_full 25.242
_diffrn_reflns_theta_max 26.368
_diffrn_reflns_theta_min 2.792
_diffrn_source 'fine-focus sealed tube'
_exptl_absorpt_coefficient_mu 0.944
_exptl_absorpt_correction_T_max 0.7454
_exptl_absorpt_correction_T_min 0.4885
_exptl_absorpt_correction_type multi-scan
_exptl_absorpt_process_details SADABS
_exptl_crystal_colour colourless
_exptl_crystal_density_diffrn 1.529
_exptl_crystal_description block
_exptl_crystal_F_000 816
_exptl_crystal_size_max 0.150
_exptl_crystal_size_mid 0.080
_exptl_crystal_size_min 0.080
_refine_diff_density_max 0.572
_refine_diff_density_min -0.489
_refine_diff_density_rms 0.060
_refine_ls_extinction_method none
_refine_ls_goodness_of_fit_ref 1.054
_refine_ls_hydrogen_treatment constr
_refine_ls_matrix_type full
_refine_ls_number_parameters 225
_refine_ls_number_reflns 3457
_refine_ls_number_restraints 0
_refine_ls_restrained_S_all 1.054
_refine_ls_R_factor_all 0.0421
_refine_ls_R_factor_gt 0.0360
_refine_ls_shift/su_max 0.001
_refine_ls_shift/su_mean 0.000
_refine_ls_structure_factor_coef Fsqd
_refine_ls_weighting_details 'w=1/[\s^2^(Fo^2^)+(0.0429P)^2^+1.8533P] where P=(Fo^2^+2Fc^2^)/3'
_refine_ls_weighting_scheme calc
_refine_ls_wR_factor_gt 0.0924
_refine_ls_wR_factor_ref 0.0981
_reflns_Friedel_coverage 0.000
_reflns_number_gt 3083
_reflns_number_total 3457
_reflns_threshold_expression 'I > 2\s(I)'
_cod_data_source_file d4ra06058j2.cif
_cod_data_source_block HR_ZnClO42_L2
_cod_depositor_comments
;
The following automatic conversions were performed:

data item '_exptl_absorpt_correction_type' value 'MULTI-SCAN' was
changed to 'multi-scan' in accordance with the
/home/data/users/saulius/crontab/automatic-downloads/rss-feeds/RSC/lib/dictionaries/cif_core.dic
dictionary named 'cif_core.dic' version 2.4.2 last updated on
2011-04-26.

Automatic conversion script
Id: cif_fix_values 8170 2020-07-09 18:12:32Z antanas 
;
_cod_original_sg_symbol_H-M 'P 21/n'
_cod_database_code 7249465
_shelx_shelxl_version_number 2018/3
_shelx_space_group_comment
; 
The symmetry employed for this shelxl refinement is uniquely defined 
by the following loop, which should always be used as a source of 
symmetry information in preference to the above space-group names. 
They are only intended as comments. 
;
_shelx_estimated_absorpt_t_min 0.871
_shelx_estimated_absorpt_t_max 0.928

loop_
_space_group_symop_operation_xyz
'x, y, z'
'-x+1/2, y+1/2, -z+1/2'
'-x, -y, -z'
'x-1/2, -y-1/2, z-1/2'

loop_
_atom_site_label
_atom_site_type_symbol
_atom_site_fract_x
_atom_site_fract_y
_atom_site_fract_z
_atom_site_U_iso_or_equiv
_atom_site_adp_type
_atom_site_occupancy
_atom_site_site_symmetry_order
_atom_site_calc_flag
_atom_site_refinement_flags_posn
_atom_site_refinement_flags_adp
_atom_site_refinement_flags_occupancy
_atom_site_disorder_assembly
_atom_site_disorder_group
Zn1 Zn 0.500000 0.500000 0.500000 0.02212(12) Uani 1 2 d S . P . .
Cl02 Cl 0.23781(7) 0.68646(3) 0.11325(5) 0.03377(16) Uani 1 1 d . . . . .
O1 O 0.30069(19) 0.47201(9) 0.35465(14) 0.0299(4) Uani 1 1 d . . . . .
O2 O 0.1058(3) 0.73702(13) 0.1064(4) 0.0933(10) Uani 1 1 d . . . . .
O3 O 0.1664(3) 0.61890(11) 0.1174(3) 0.0720(8) Uani 1 1 d . . . . .
H1M H 0.332604 0.434064 0.313510 0.108 Uiso 1 1 d R U . . .
O4 O 0.3474(4) 0.7016(2) 0.2186(2) 0.1019(12) Uani 1 1 d . . . . .
O5 O 0.3314(4) 0.69451(12) 0.0148(2) 0.0700(7) Uani 1 1 d . . . . .
O6 O 0.2993(3) 0.35479(10) 0.22312(17) 0.0463(5) Uani 1 1 d . . . . .
H6M H 0.296807 0.312575 0.260404 0.069 Uiso 1 1 d R U . . .
N1 N 0.6288(2) 0.56005(9) 0.38219(15) 0.0235(4) Uani 1 1 d . . . . .
N2 N 0.6573(2) 0.41849(9) 0.45054(15) 0.0240(4) Uani 1 1 d . . . . .
N3 N 0.6332(2) 0.46274(9) 0.25479(15) 0.0233(4) Uani 1 1 d . . . . .
C1 C 0.6734(3) 0.62654(12) 0.4104(2) 0.0282(5) Uani 1 1 d . . . . .
H1 H 0.642906 0.645356 0.482729 0.034 Uiso 1 1 calc R U . . .
C2 C 0.7603(3) 0.66795(12) 0.3399(2) 0.0321(5) Uani 1 1 d . . . . .
H2 H 0.787607 0.714612 0.362060 0.039 Uiso 1 1 calc R U . . .
C3 C 0.8073(3) 0.64006(13) 0.2354(2) 0.0318(5) Uani 1 1 d . . . . .
H3 H 0.867595 0.667439 0.184468 0.038 Uiso 1 1 calc R U . . .
C4 C 0.7655(3) 0.57209(12) 0.20627(19) 0.0275(5) Uani 1 1 d . . . . .
H4 H 0.797432 0.552091 0.135228 0.033 Uiso 1 1 calc R U . . .
C5 C 0.6763(3) 0.53304(11) 0.28177(18) 0.0220(4) Uani 1 1 d . . . . .
C6 C 0.7207(3) 0.37129(12) 0.5331(2) 0.0300(5) Uani 1 1 d . . . . .
H6 H 0.700025 0.377712 0.613689 0.036 Uiso 1 1 calc R U . . .
C7 C 0.8133(3) 0.31464(12) 0.5057(2) 0.0325(5) Uani 1 1 d . . . . .
H7 H 0.859093 0.283297 0.566343 0.039 Uiso 1 1 calc R U . . .
C8 C 0.8386(3) 0.30420(12) 0.3880(2) 0.0318(5) Uani 1 1 d . . . . .
H8 H 0.898701 0.264425 0.366191 0.038 Uiso 1 1 calc R U . . .
C9 C 0.7760(3) 0.35185(12) 0.3021(2) 0.0278(5) Uani 1 1 d . . . . .
H9 H 0.791353 0.345104 0.220597 0.033 Uiso 1 1 calc R U . . .
C10 C 0.6895(2) 0.41018(11) 0.33741(18) 0.0220(4) Uani 1 1 d . . . . .
C11 C 0.6118(3) 0.44256(12) 0.12755(18) 0.0271(5) Uani 1 1 d . . . . .
H11A H 0.569129 0.394237 0.119748 0.033 Uiso 1 1 calc R U . . .
H11B H 0.723330 0.444159 0.096627 0.033 Uiso 1 1 calc R U . . .
C12 C 0.4901(3) 0.48997(12) 0.0545(2) 0.0277(5) Uani 1 1 d . . . . .
H12 H 0.393826 0.506325 0.088651 0.033 Uiso 1 1 calc R U . . .
C13 C 0.1228(3) 0.47643(18) 0.3588(3) 0.0488(7) Uani 1 1 d . . . . .
H13A H 0.065963 0.488249 0.279259 0.073 Uiso 1 1 calc R U . . .
H13B H 0.099165 0.512492 0.415879 0.073 Uiso 1 1 calc R U . . .
H13C H 0.080450 0.431605 0.383942 0.073 Uiso 1 1 calc R U . . .
C14 C 0.1806(4) 0.35213(17) 0.1185(3) 0.0549(8) Uani 1 1 d . . . . .
H14A H 0.121995 0.396911 0.107185 0.082 Uiso 1 1 calc R U . . .
H14B H 0.097407 0.315342 0.126864 0.082 Uiso 1 1 calc R U . . .
H14C H 0.240239 0.342296 0.049166 0.082 Uiso 1 1 calc R U . . .

loop_
_atom_site_aniso_label
_atom_site_aniso_U_11
_atom_site_aniso_U_22
_atom_site_aniso_U_33
_atom_site_aniso_U_23
_atom_site_aniso_U_13
_atom_site_aniso_U_12
Zn1 0.02682(19) 0.0227(2) 0.01737(18) 0.00072(12) 0.00487(13) 0.00178(13)
Cl02 0.0377(3) 0.0341(3) 0.0302(3) 0.0013(2) 0.0072(2) -0.0006(2)
O1 0.0257(8) 0.0375(9) 0.0259(8) -0.0050(7) 0.0009(6) 0.0011(7)
O2 0.0527(14) 0.0490(14) 0.182(3) 0.0102(17) 0.0296(17) 0.0080(12)
O3 0.0772(16) 0.0335(11) 0.114(2) 0.0006(12) 0.0486(15) -0.0053(11)
O4 0.098(2) 0.162(3) 0.0406(13) 0.0266(17) -0.0146(14) -0.054(2)
O5 0.118(2) 0.0521(13) 0.0483(13) -0.0103(10) 0.0430(14) -0.0203(13)
O6 0.0645(13) 0.0317(10) 0.0425(10) 0.0014(8) 0.0058(9) -0.0037(9)
N1 0.0290(9) 0.0215(9) 0.0203(8) 0.0005(7) 0.0036(7) -0.0008(7)
N2 0.0273(9) 0.0250(9) 0.0195(8) 0.0026(7) 0.0023(7) 0.0040(7)
N3 0.0318(9) 0.0226(9) 0.0155(8) 0.0002(7) 0.0030(7) 0.0025(7)
C1 0.0334(11) 0.0245(11) 0.0263(11) -0.0022(8) 0.0026(9) -0.0016(9)
C2 0.0341(12) 0.0248(11) 0.0365(13) 0.0021(9) 0.0000(10) -0.0037(9)
C3 0.0289(11) 0.0329(12) 0.0337(12) 0.0097(10) 0.0046(9) -0.0023(9)
C4 0.0270(10) 0.0327(12) 0.0234(10) 0.0034(9) 0.0060(8) 0.0029(9)
C5 0.0230(9) 0.0229(10) 0.0196(9) 0.0025(8) 0.0006(7) 0.0025(8)
C6 0.0339(11) 0.0309(12) 0.0246(11) 0.0069(9) 0.0003(9) 0.0025(9)
C7 0.0335(12) 0.0277(12) 0.0345(12) 0.0071(9) -0.0031(10) 0.0034(9)
C8 0.0305(11) 0.0224(11) 0.0415(13) -0.0010(9) 0.0007(10) 0.0047(9)
C9 0.0288(11) 0.0271(11) 0.0277(11) -0.0046(9) 0.0041(9) 0.0019(9)
C10 0.0224(9) 0.0232(10) 0.0200(10) 0.0005(8) 0.0012(7) 0.0007(8)
C11 0.0349(11) 0.0304(11) 0.0163(10) -0.0028(8) 0.0037(8) 0.0045(9)
C12 0.0304(11) 0.0325(12) 0.0199(10) -0.0033(8) 0.0022(8) 0.0032(9)
C13 0.0267(12) 0.0660(19) 0.0525(17) -0.0203(15) 0.0000(11) 0.0006(12)
C14 0.068(2) 0.0510(18) 0.0443(16) -0.0133(14) 0.0013(14) -0.0021(15)

loop_
_atom_type_symbol
_atom_type_description
_atom_type_scat_dispersion_real
_atom_type_scat_dispersion_imag
_atom_type_scat_source
C C 0.0033 0.0016 'International Tables Vol C Tables 4.2.6.8 and 6.1.1.4'
H H 0.0000 0.0000 'International Tables Vol C Tables 4.2.6.8 and 6.1.1.4'
N N 0.0061 0.0033 'International Tables Vol C Tables 4.2.6.8 and 6.1.1.4'
O O 0.0106 0.0060 'International Tables Vol C Tables 4.2.6.8 and 6.1.1.4'
Cl Cl 0.1484 0.1585 'International Tables Vol C Tables 4.2.6.8 and 6.1.1.4'
Zn Zn 0.2839 1.4301 'International Tables Vol C Tables 4.2.6.8 and 6.1.1.4'

loop_
_geom_angle_atom_site_label_1
_geom_angle_atom_site_label_2
_geom_angle_atom_site_label_3
_geom_angle
_geom_angle_site_symmetry_1
_geom_angle_site_symmetry_3
_geom_angle_publ_flag
N1 Zn1 N1 180.00(8) . 3_666 ?
N1 Zn1 N2 96.05(7) . 3_666 ?
N1 Zn1 N2 83.95(7) 3_666 3_666 ?
N1 Zn1 N2 83.95(7) . . ?
N1 Zn1 N2 96.05(7) 3_666 . ?
N2 Zn1 N2 180.00(7) 3_666 . ?
N1 Zn1 O1 88.60(6) . 3_666 ?
N1 Zn1 O1 91.40(6) 3_666 3_666 ?
N2 Zn1 O1 90.93(6) 3_666 3_666 ?
N2 Zn1 O1 89.07(6) . 3_666 ?
N1 Zn1 O1 91.40(6) . . ?
N1 Zn1 O1 88.60(6) 3_666 . ?
N2 Zn1 O1 89.07(6) 3_666 . ?
N2 Zn1 O1 90.93(6) . . ?
O1 Zn1 O1 180.0 3_666 . ?
O4 Cl02 O5 107.93(17) . . ?
O4 Cl02 O3 111.54(19) . . ?
O5 Cl02 O3 112.02(14) . . ?
O4 Cl02 O2 106.2(2) . . ?
O5 Cl02 O2 109.54(19) . . ?
O3 Cl02 O2 109.44(15) . . ?
C13 O1 Zn1 126.04(15) . . ?
C13 O1 H1M 113.6 . . ?
Zn1 O1 H1M 110.7 . . ?
C14 O6 H6M 107.5 . . ?
C5 N1 C1 118.15(19) . . ?
C5 N1 Zn1 121.69(14) . . ?
C1 N1 Zn1 120.07(14) . . ?
C10 N2 C6 118.48(19) . . ?
C10 N2 Zn1 121.64(14) . . ?
C6 N2 Zn1 119.80(15) . . ?
C10 N3 C5 119.53(16) . . ?
C10 N3 C11 116.32(17) . . ?
C5 N3 C11 117.09(17) . . ?
N1 C1 C2 123.3(2) . . ?
N1 C1 H1 118.3 . . ?
C2 C1 H1 118.3 . . ?
C1 C2 C3 118.3(2) . . ?
C1 C2 H2 120.8 . . ?
C3 C2 H2 120.8 . . ?
C4 C3 C2 119.2(2) . . ?
C4 C3 H3 120.4 . . ?
C2 C3 H3 120.4 . . ?
C3 C4 C5 119.5(2) . . ?
C3 C4 H4 120.3 . . ?
C5 C4 H4 120.3 . . ?
N1 C5 C4 121.6(2) . . ?
N1 C5 N3 117.72(18) . . ?
C4 C5 N3 120.73(18) . . ?
N2 C6 C7 122.9(2) . . ?
N2 C6 H6 118.5 . . ?
C7 C6 H6 118.5 . . ?
C6 C7 C8 118.4(2) . . ?
C6 C7 H7 120.8 . . ?
C8 C7 H7 120.8 . . ?
C7 C8 C9 119.7(2) . . ?
C7 C8 H8 120.1 . . ?
C9 C8 H8 120.1 . . ?
C8 C9 C10 118.7(2) . . ?
C8 C9 H9 120.7 . . ?
C10 C9 H9 120.7 . . ?
N2 C10 C9 121.57(19) . . ?
N2 C10 N3 117.46(18) . . ?
C9 C10 N3 120.98(19) . . ?
N3 C11 C12 111.38(17) . . ?
N3 C11 H11A 109.4 . . ?
C12 C11 H11A 109.4 . . ?
N3 C11 H11B 109.4 . . ?
C12 C11 H11B 109.4 . . ?
H11A C11 H11B 108.0 . . ?
C12 C12 C11 123.3(3) 3_665 . ?
C12 C12 H12 118.3 3_665 . ?
C11 C12 H12 118.3 . . ?
O1 C13 H13A 109.5 . . ?
O1 C13 H13B 109.5 . . ?
H13A C13 H13B 109.5 . . ?
O1 C13 H13C 109.5 . . ?
H13A C13 H13C 109.5 . . ?
H13B C13 H13C 109.5 . . ?
O6 C14 H14A 109.5 . . ?
O6 C14 H14B 109.5 . . ?
H14A C14 H14B 109.5 . . ?
O6 C14 H14C 109.5 . . ?
H14A C14 H14C 109.5 . . ?
H14B C14 H14C 109.5 . . ?

loop_
_geom_bond_atom_site_label_1
_geom_bond_atom_site_label_2
_geom_bond_distance
_geom_bond_site_symmetry_2
_geom_bond_publ_flag
Zn1 N1 2.1145(17) . ?
Zn1 N1 2.1145(17) 3_666 ?
Zn1 N2 2.1206(18) 3_666 ?
Zn1 N2 2.1206(18) . ?
Zn1 O1 2.2025(15) 3_666 ?
Zn1 O1 2.2026(15) . ?
Cl02 O4 1.415(3) . ?
Cl02 O5 1.416(2) . ?
Cl02 O3 1.421(2) . ?
Cl02 O2 1.425(3) . ?
O1 C13 1.421(3) . ?
O1 H1M 0.9168 . ?
O6 C14 1.419(4) . ?
O6 H6M 0.9159 . ?
N1 C5 1.341(3) . ?
N1 C1 1.355(3) . ?
N2 C10 1.340(3) . ?
N2 C6 1.353(3) . ?
N3 C10 1.410(3) . ?
N3 C5 1.419(3) . ?
N3 C11 1.476(3) . ?
C1 C2 1.369(3) . ?
C1 H1 0.9500 . ?
C2 C3 1.386(3) . ?
C2 H2 0.9500 . ?
C3 C4 1.379(3) . ?
C3 H3 0.9500 . ?
C4 C5 1.391(3) . ?
C4 H4 0.9500 . ?
C6 C7 1.371(3) . ?
C6 H6 0.9500 . ?
C7 C8 1.380(3) . ?
C7 H7 0.9500 . ?
C8 C9 1.382(3) . ?
C8 H8 0.9500 . ?
C9 C10 1.398(3) . ?
C9 H9 0.9500 . ?
C11 C12 1.501(3) . ?
C11 H11A 0.9900 . ?
C11 H11B 0.9900 . ?
C12 C12 1.314(5) 3_665 ?
C12 H12 0.9500 . ?
C13 H13A 0.9800 . ?
C13 H13B 0.9800 . ?
C13 H13C 0.9800 . ?
C14 H14A 0.9800 . ?
C14 H14B 0.9800 . ?
C14 H14C 0.9800 . ?

loop_
_geom_torsion_atom_site_label_1
_geom_torsion_atom_site_label_2
_geom_torsion_atom_site_label_3
_geom_torsion_atom_site_label_4
_geom_torsion
_geom_torsion_site_symmetry_1
_geom_torsion_site_symmetry_2
_geom_torsion_site_symmetry_3
_geom_torsion_site_symmetry_4
_geom_torsion_publ_flag
C5 N1 C1 C2 1.9(3) . . . . ?
Zn1 N1 C1 C2 178.45(17) . . . . ?
N1 C1 C2 C3 -1.1(4) . . . . ?
C1 C2 C3 C4 -0.1(3) . . . . ?
C2 C3 C4 C5 0.4(3) . . . . ?
C1 N1 C5 C4 -1.5(3) . . . . ?
Zn1 N1 C5 C4 -178.03(15) . . . . ?
C1 N1 C5 N3 178.21(18) . . . . ?
Zn1 N1 C5 N3 1.7(2) . . . . ?
C3 C4 C5 N1 0.4(3) . . . . ?
C3 C4 C5 N3 -179.30(19) . . . . ?
C10 N3 C5 N1 -57.9(3) . . . . ?
C11 N3 C5 N1 152.60(19) . . . . ?
C10 N3 C5 C4 121.9(2) . . . . ?
C11 N3 C5 C4 -27.6(3) . . . . ?
C10 N2 C6 C7 -1.4(3) . . . . ?
Zn1 N2 C6 C7 175.37(18) . . . . ?
N2 C6 C7 C8 -2.0(4) . . . . ?
C6 C7 C8 C9 2.3(4) . . . . ?
C7 C8 C9 C10 0.6(3) . . . . ?
C6 N2 C10 C9 4.6(3) . . . . ?
Zn1 N2 C10 C9 -172.16(15) . . . . ?
C6 N2 C10 N3 -175.32(19) . . . . ?
Zn1 N2 C10 N3 8.0(3) . . . . ?
C8 C9 C10 N2 -4.2(3) . . . . ?
C8 C9 C10 N3 175.7(2) . . . . ?
C5 N3 C10 N2 51.9(3) . . . . ?
C11 N3 C10 N2 -158.29(19) . . . . ?
C5 N3 C10 C9 -127.9(2) . . . . ?
C11 N3 C10 C9 21.8(3) . . . . ?
C10 N3 C11 C12 157.02(19) . . . . ?
C5 N3 C11 C12 -52.5(3) . . . . ?
N3 C11 C12 C12 142.6(3) . . . 3_665 ?
